data_7024643
loop_
_publ_author_name
'Du, Yi'
'Thompson, Amber L.'
'Russell, Nicola'
'O'Hare, Dermot'

_publ_section_title
;
 Resin-assisted solvothermal synthesis of transition metal-organic
 frameworks.
;
_journal_issue 14
_journal_name_full 'Dalton transactions (Cambridge, England : 2003)'
_journal_page_first 3384
_journal_page_last 3395
_journal_paper_doi 10.1039/b919675g
_journal_volume 39
_journal_year 2010
_chemical_formula_moiety 'C15 H13 Co1 N1 O5'
_chemical_formula_sum 'C15 H13 Co N O5'
_chemical_formula_weight 346.20
_chemical_melting_point ?
_space_group_IT_number 15
_symmetry_cell_setting monoclinic
_symmetry_space_group_name_Hall '-C 2yc'
_symmetry_space_group_name_H-M 'C 1 2/c 1'
_atom_sites_solution_hydrogens geom
_atom_sites_solution_primary direct
_audit_creation_date 08-09-26
_audit_creation_method CRYSTALS_ver_12.86
_cell_angle_alpha 90
_cell_angle_beta 97.267(2)
_cell_angle_gamma 90
_cell_formula_units_Z 4
_cell_length_a 23.4436(10)
_cell_length_b 8.7430(4)
_cell_length_c 7.1875(4)
_cell_measurement_reflns_used 3112
_cell_measurement_temperature 150
_cell_measurement_theta_max 27
_cell_measurement_theta_min 5
_cell_volume 1461.37(12)
_computing_cell_refinement 'DENZO/SCALEPACK (Otwinowski & Minor, 1997)'
_computing_data_collection 'COLLECT (Nonius, 1997-2001).'
_computing_data_reduction 'DENZO/SCALEPACK (Otwinowski & Minor, 1997)'
_computing_molecular_graphics 'CAMERON (Watkin et al., 1996)'
_computing_publication_material 'CRYSTALS (Betteridge et al., 2003)'
_computing_structure_refinement 'CRYSTALS (Betteridge et al., 2003)'
_computing_structure_solution 'SIR92 (Altomare et al., 1994)'
_diffrn_ambient_temperature 150
_diffrn_measured_fraction_theta_full 0.987
_diffrn_measured_fraction_theta_max 0.979
_diffrn_measurement_device 'Nonius KappaCCD'
_diffrn_measurement_device_type Area
_diffrn_measurement_method \w/2\q
_diffrn_radiation_monochromator graphite
_diffrn_radiation_type 'Mo K\a'
_diffrn_radiation_wavelength 0.71073
_diffrn_reflns_av_R_equivalents 0.104
_diffrn_reflns_limit_h_max 30
_diffrn_reflns_limit_h_min -29
_diffrn_reflns_limit_k_max 11
_diffrn_reflns_limit_k_min 0
_diffrn_reflns_limit_l_max 9
_diffrn_reflns_limit_l_min 0
_diffrn_reflns_number 11714
_diffrn_reflns_theta_full 25.018
_diffrn_reflns_theta_max 27.492
_diffrn_reflns_theta_min 5.447
_diffrn_standards_number 0
_exptl_absorpt_coefficient_mu 1.197
_exptl_absorpt_correction_T_max 0.96
_exptl_absorpt_correction_T_min 0.82
_exptl_absorpt_correction_type multi-scan
_exptl_absorpt_process_details 'DENZO/SCALEPACK (Otwinowski & Minor, 1997)'
_exptl_crystal_colour clear_pale_pink
_exptl_crystal_density_diffrn 1.573
_exptl_crystal_density_meas ?
_exptl_crystal_density_method 'not measured'
_exptl_crystal_description block
_exptl_crystal_F_000 708
_exptl_crystal_size_max 0.33
_exptl_crystal_size_mid 0.04
_exptl_crystal_size_min 0.03
_refine_diff_density_max 0.88
_refine_diff_density_min -2.60
_refine_ls_extinction_coef 320(90)
_refine_ls_extinction_method 'Larson (1970), Equation 22'
_refine_ls_goodness_of_fit_ref 0.9943
_refine_ls_hydrogen_treatment none
_refine_ls_matrix_type full
_refine_ls_number_parameters 123
_refine_ls_number_reflns 1431
_refine_ls_number_restraints 20
_refine_ls_R_factor_all 0.0734
_refine_ls_R_factor_gt 0.0646
_refine_ls_shift/su_max 0.000115
_refine_ls_structure_factor_coef F
_refine_ls_weighting_details
;
Method, part 1, Chebychev polynomial, (Watkin, 1994, Prince, 1982)
[weight] = 1.0/[A~0~*T~0~(x)+A~1~*T~1~(x) ... +A~n-1~]*T~n-1~(x)]
where A~i~ are the Chebychev coefficients listed below and x= Fcalc/Fmax
Method = Robust Weighting (Prince, 1982)
W = [weight] * [1-(deltaF/6*sigmaF)^2^]^2^
A~i~ are:
1.60 0.475 1.21
;
_refine_ls_weighting_scheme calc
_refine_ls_wR_factor_all 0.0677
_refine_ls_wR_factor_gt 0.0645
_refine_ls_wR_factor_ref 0.0645
_reflns_limit_h_max 30
_reflns_limit_h_min -29
_reflns_limit_k_max 11
_reflns_limit_k_min 0
_reflns_limit_l_max 9
_reflns_limit_l_min 0
_reflns_number_gt 1431
_reflns_number_total 1645
_reflns_threshold_expression I>2.0\s(I)
_oxford_diffrn_Wilson_B_factor 1.38
_oxford_diffrn_Wilson_scale 32.62
_oxford_refine_ls_r_factor_ref 0.0646
_oxford_refine_ls_scale 0.434(4)
_oxford_reflns_number_all 1644
_oxford_reflns_threshold_expression_ref I>2.0\s(I)
_oxford_structure_analysis_title 5748
_cod_data_source_file b919675g.txt
_cod_data_source_block 5
_cod_depositor_comments
;
The following automatic conversions were performed:

'_chemical_melting_point' value 'not measured' was changed to '?' -
the value is undefined or not given.

'_symmetry_cell_setting' value
'Monoclinic' changed to 'monoclinic' according to
/home/saulius/struct/CIF-dictionaries/cif_core.dic dictionary named
'cif_core.dic' version 2.4.2 from 2011-04-26.

Automatic conversion script
Id: cif_fix_values 1891 2012-01-12 08:04:46Z andrius 

The following automatic conversions were performed:

'_exptl_crystal_density_meas' value 'not measured' was changed to '?'
- the value is perceived as not measured.

Automatic conversion script
Id: cif_fix_values 3008 2015-01-20 13:52:24Z robertas 
;
_cod_original_sg_symbol_H-M 'C 1 2/c 1 '
_cod_original_formula_sum 'C15 H13 Co1 N1 O5'
_cod_database_code 7024643

loop_
_symmetry_equiv_pos_as_xyz
x,y,z
-x,-y,-z
x+1/2,y+1/2,z
-x+1/2,-y+1/2,-z
-x,y,-z+1/2
x,-y,z+1/2
-x+1/2,y+1/2,-z+1/2
x+1/2,-y+1/2,z+1/2

loop_
_atom_site_label
_atom_site_type_symbol
_atom_site_fract_x
_atom_site_fract_y
_atom_site_fract_z
_atom_site_U_iso_or_equiv
_atom_site_occupancy
_atom_site_adp_type
_atom_site_refinement_flags_posn
_atom_site_refinement_flags_adp
Co1 Co 0.5000 0.5000 0.5000 0.0152 1.0000 Uani S .
O2 O 0.42905(9) 0.6266(3) 0.3857(3) 0.0262 1.0000 Uani . .
C3 C 0.41205(12) 0.6538(3) 0.2157(4) 0.0213 1.0000 Uani . .
O4 O 0.44181(9) 0.6480(3) 0.0819(3) 0.0251 1.0000 Uani . .
C5 C 0.34994(13) 0.7001(4) 0.1651(4) 0.0259 1.0000 Uani . .
C6 C 0.31858(15) 0.7643(5) 0.3001(5) 0.0363 1.0000 Uani . .
C7 C 0.26237(16) 0.8086(5) 0.2527(5) 0.0381 1.0000 Uani . .
C8 C 0.23427(14) 0.7837(4) 0.0679(4) 0.0287 1.0000 Uani . .
C9 C 0.17612(14) 0.8235(4) 0.0145(4) 0.0292 1.0000 Uani . .
O10 O 0.5000 0.6359(3) 0.7500 0.0225 1.0000 Uani DS T
C11 C 0.47827(19) 0.7665(3) 0.7413(8) 0.0225 0.5000 Uani D .
N12 N 0.5074(3) 0.8930(4) 0.741(3) 0.0261 0.5000 Uani D .
C13 C 0.5697(3) 0.8966(8) 0.7783(11) 0.0396 0.5000 Uani D .
C14 C 0.4773(4) 1.0382(7) 0.7333(11) 0.0427 0.5000 Uani D .
H61 H 0.3356 0.7773 0.4249 0.0441 1.0000 Uiso R .
H71 H 0.2421 0.8559 0.3415 0.0479 1.0000 Uiso R .
H91 H 0.1554 0.8670 0.1009 0.0341 1.0000 Uiso R .
H111 H 0.4376 0.7752 0.7271 0.0245 0.5000 Uiso R .
H141 H 0.5000 1.1243 0.7500 0.0468 1.0000 Uiso . .
H142 H 0.4548 1.0514 0.8331 0.0468 0.5000 Uiso . .
H143 H 0.4548 1.0479 0.6173 0.0468 0.5000 Uiso . .
H131 H 0.5841 0.7944 0.7861 0.0455 0.5000 Uiso . .
H132 H 0.5827 0.9491 0.8912 0.0455 0.5000 Uiso . .
H133 H 0.5835 0.9470 0.6757 0.0455 0.5000 Uiso . .

loop_
_atom_site_aniso_label
_atom_site_aniso_U_11
_atom_site_aniso_U_22
_atom_site_aniso_U_33
_atom_site_aniso_U_23
_atom_site_aniso_U_13
_atom_site_aniso_U_12
Co1 0.0129(3) 0.0160(3) 0.0164(3) 0.00031(17) 0.00032(17) 0.00007(19)
O2 0.0238(11) 0.0355(12) 0.0186(10) 0.0021(8) -0.0003(7) 0.0100(9)
C3 0.0196(13) 0.0219(13) 0.0217(13) 0.0019(11) -0.0005(10) 0.0086(11)
O4 0.0248(11) 0.0321(12) 0.0190(10) 0.0026(8) 0.0051(8) 0.0106(9)
C5 0.0209(14) 0.0354(17) 0.0208(14) 0.0040(11) -0.0001(11) 0.0073(13)
C6 0.0265(16) 0.062(2) 0.0194(14) -0.0056(14) -0.0025(11) 0.0143(16)
C7 0.0321(18) 0.062(3) 0.0200(15) -0.0078(14) 0.0017(13) 0.0149(16)
C8 0.0279(16) 0.0393(17) 0.0176(13) -0.0008(12) -0.0017(11) 0.0096(14)
C9 0.0267(16) 0.0394(18) 0.0217(14) -0.0016(12) 0.0037(11) 0.0135(13)
O10 0.0347(14) 0.0180(11) 0.0147(11) 0.0000 0.0031(10) 0.0000
C11 0.0344(15) 0.0181(12) 0.0149(13) 0.0000(4) 0.0032(12) 0.0001(4)
N12 0.045(5) 0.023(2) 0.014(4) -0.001(3) 0.017(6) 0.000(3)
C13 0.045(4) 0.028(3) 0.045(4) 0.009(3) -0.001(3) -0.013(3)
C14 0.077(6) 0.022(3) 0.029(3) 0.006(3) 0.004(4) 0.004(3)

loop_
_atom_type_symbol
_atom_type_scat_dispersion_real
_atom_type_scat_dispersion_imag
_atom_type_scat_Cromer_Mann_a1
_atom_type_scat_Cromer_Mann_b1
_atom_type_scat_Cromer_Mann_a2
_atom_type_scat_Cromer_Mann_b2
_atom_type_scat_Cromer_Mann_a3
_atom_type_scat_Cromer_Mann_b3
_atom_type_scat_Cromer_Mann_a4
_atom_type_scat_Cromer_Mann_b4
_atom_type_scat_Cromer_Mann_c
_atom_type_scat_source
C 0.0033 0.0016 2.3100 20.8439 1.0200 10.2075 1.5886 0.5687 0.8650 51.6512 0.2156 'International Tables Vol C 4.2.6.8 and 6.1.1.4'
H 0.0000 0.0000 0.4930 10.5109 0.3229 26.1257 0.1402 3.1424 0.0408 57.7998 0.0030 'International Tables Vol C 4.2.6.8 and 6.1.1.4'
O 0.0106 0.0060 3.0485 13.2771 2.2868 5.7011 1.5463 0.3239 0.8670 32.9089 0.2508 'International Tables Vol C 4.2.6.8 and 6.1.1.4'
Co 0.3494 0.9721 12.2841 4.2791 7.3409 0.2784 4.0034 13.5359 2.3488 71.1692 1.0118 'International Tables Vol C 4.2.6.8 and 6.1.1.4'
N 0.0061 0.0033 12.2126 0.0057 3.1322 9.8933 2.0125 28.9975 1.1663 0.5826 -11.5290 'International Tables Vol C 4.2.6.8 and 6.1.1.4'

loop_
_geom_angle_atom_site_label_1
_geom_angle_site_symmetry_1
_geom_angle_atom_site_label_2
_geom_angle_atom_site_label_3
_geom_angle_site_symmetry_3
_geom_angle
_geom_angle_publ_flag
O10 2_666 Co1 O2 2_666 87.23(7) yes
O10 2_666 Co1 O4 6_565 87.78(7) yes
O2 2_666 Co1 O4 6_565 94.58(10) yes
O10 2_666 Co1 O4 5_655 92.22(7) yes
O2 2_666 Co1 O4 5_655 85.42(10) yes
O4 6_565 Co1 O4 5_655 179.994 yes
O10 2_666 Co1 O2 . 92.77(7) yes
O2 2_666 Co1 O2 . 179.994 yes
O4 6_565 Co1 O2 . 85.42(10) yes
O4 5_655 Co1 O2 . 94.58(10) yes
O10 2_666 Co1 O10 . 179.995 yes
O2 2_666 Co1 O10 . 92.77(7) yes
O4 6_565 Co1 O10 . 92.22(7) yes
O4 5_655 Co1 O10 . 87.78(7) yes
O2 . Co1 O10 . 87.23(7) yes
Co1 . O2 C3 . 128.58(19) yes
O2 . C3 O4 . 126.6(3) yes
O2 . C3 C5 . 117.5(3) yes
O4 . C3 C5 . 116.0(2) yes
Co1 5_655 O4 C3 . 135.1(2) yes
C3 . C5 C9 4_565 119.2(3) yes
C3 . C5 C6 . 120.9(3) yes
C9 4_565 C5 C6 . 120.0(3) yes
C5 . C6 C7 . 120.7(3) yes
C5 . C6 H61 . 120.7 no
C7 . C6 H61 . 118.6 no
C6 . C7 C8 . 120.3(3) yes
C6 . C7 H71 . 120.5 no
C8 . C7 H71 . 119.2 no
C8 4_565 C8 C7 . 119.0(4) yes
C8 4_565 C8 C9 . 118.8(3) yes
C7 . C8 C9 . 122.2(3) yes
C8 . C9 C5 4_565 121.2(3) yes
C8 . C9 H91 . 119.6 no
C5 4_565 C9 H91 . 119.2 no
Co1 . O10 Co1 5_656 113.07(12) yes
Co1 . O10 C11 5_656 120.2(3) yes
Co1 5_656 O10 C11 5_656 120.4(3) yes
Co1 . O10 C11 . 120.4(3) yes
Co1 5_656 O10 C11 . 120.2(3) yes
C11 5_656 O10 C11 . 47.7(5) yes
C13 5_656 C11 O10 . 159.4(5) yes
C13 5_656 C11 N12 5_656 61.3(2) yes
O10 . C11 N12 5_656 139.2(6) yes
C13 5_656 C11 C11 5_656 134.4(4) yes
O10 . C11 C11 5_656 66.1(2) yes
N12 5_656 C11 C11 5_656 73.3(4) yes
C13 5_656 C11 N12 . 76.0(5) yes
O10 . C11 N12 . 124.5(4) yes
C11 5_656 C11 N12 . 58.5(3) yes
O10 . C11 H111 . 118.4 no
N12 5_656 C11 H111 . 102.1 no
C11 5_656 C11 H111 . 175.4 no
N12 . C11 H111 . 117.0 no
C14 5_656 N12 C11 . 161.4(12) yes
C14 5_656 N12 C13 5_656 104.2(6) yes
C11 . N12 C13 5_656 59.4(3) yes
C14 5_656 N12 C11 5_656 146.2(11) yes
C11 . N12 C11 5_656 48.1(5) yes
C13 5_656 N12 C11 5_656 107.5(5) yes
C14 5_656 N12 C13 . 73.0(6) yes
C11 . N12 C13 . 122.3(5) yes
C13 5_656 N12 C13 . 173.7(16) yes
C11 5_656 N12 C13 . 74.3(5) yes
C11 . N12 C14 . 119.5(6) yes
C13 5_656 N12 C14 . 60.1(5) yes
C11 5_656 N12 C14 . 166.8(10) yes
C13 . N12 C14 . 117.5(6) yes
H111 5_656 C13 N12 . 79.7 no
H111 5_656 C13 C14 5_656 129.6 no
C11 5_656 C13 C14 5_656 94.1(6) yes
N12 . C13 C14 5_656 50.0(4) yes
H111 5_656 C13 N12 5_656 80.1 no
C14 5_656 C13 N12 5_656 49.5(3) yes
C11 5_656 C13 H131 . 65.0 no
N12 . C13 H131 . 109.4 no
C14 5_656 C13 H131 . 159.0 no
N12 5_656 C13 H131 . 109.5 no
H111 5_656 C13 H132 . 122.7 no
C11 5_656 C13 H132 . 124.7 no
N12 . C13 H132 . 112.0 no
C14 5_656 C13 H132 . 79.7 no
N12 5_656 C13 H132 . 106.7 no
H111 5_656 C13 H133 . 119.9 no
C11 5_656 C13 H133 . 124.7 no
N12 . C13 H133 . 107.6 no
C14 5_656 C13 H133 . 84.4 no
N12 5_656 C13 H133 . 112.6 no
H131 . C13 H132 . 109.2 no
H131 . C13 H133 . 109.1 no
H132 . C13 H133 . 109.5 no
N12 . C14 C13 5_656 70.4(5) yes
C13 5_656 C14 N12 5_656 57.0(3) yes
N12 . C14 C14 5_656 61.4(5) yes
C13 5_656 C14 C14 5_656 130.9(4) yes
N12 5_656 C14 C14 5_656 73.9(5) yes
N12 . C14 H141 . 116.1 no
C13 5_656 C14 H141 . 171.7 no
N12 5_656 C14 H141 . 128.6 no
C14 5_656 C14 H141 . 54.9 no
N12 . C14 H142 . 112.9 no
C13 5_656 C14 H142 . 72.4 no
N12 5_656 C14 H142 . 100.3 no
C14 5_656 C14 H142 . 117.8 no
H141 . C14 H142 . 99.8 no
N12 . C14 H143 . 109.5 no
C13 5_656 C14 H143 . 74.0 no
N12 5_656 C14 H143 . 108.8 no
C14 5_656 C14 H143 . 129.9 no
H141 . C14 H143 . 107.2 no
H142 . C14 H143 . 110.9 no
C13 5_656 H111 H131 5_656 62.5 no
C13 5_656 H111 C11 . 103.5 no
H131 5_656 H111 C11 . 165.4 no
C14 5_656 H141 C14 . 70.3 no
H111 5_656 H131 C13 . 87.9 no

loop_
_geom_bond_atom_site_label_1
_geom_bond_atom_site_label_2
_geom_bond_site_symmetry_2
_geom_bond_distance
_geom_bond_publ_flag
Co1 O10 2_666 2.1540(14) yes
Co1 O2 2_666 2.079(2) yes
Co1 O4 6_565 2.021(2) yes
Co1 O4 5_655 2.021(2) yes
Co1 O2 . 2.079(2) yes
Co1 O10 . 2.1540(14) yes
O2 C3 . 1.259(3) yes
C3 O4 . 1.259(4) yes
C3 C5 . 1.511(4) yes
C5 C9 4_565 1.372(4) yes
C5 C6 . 1.406(4) yes
C6 C7 . 1.374(5) yes
C6 H61 . 0.941 no
C7 C8 . 1.423(4) yes
C7 H71 . 0.939 no
C8 C8 4_565 1.423(6) yes
C8 C9 . 1.412(4) yes
C9 H91 . 0.918 no
O10 C11 5_656 1.2493(10) yes
O10 C11 . 1.2493(10) yes
C11 C13 5_656 1.592(7) yes
C11 N12 5_656 1.158(5) yes
C11 C11 5_656 1.011(9) yes
C11 N12 . 1.3001(10) yes
C11 H111 . 0.950 no
N12 C14 5_656 1.325(6) yes
N12 C13 5_656 1.795(13) yes
N12 C13 . 1.4501(10) yes
N12 C14 . 1.4500(10) yes
C13 H111 5_656 1.075 no
C13 C14 5_656 1.653(12) yes
C13 H131 . 0.954 no
C13 H132 . 0.949 no
C13 H133 . 0.950 no
C14 C14 5_656 1.060(17) yes
C14 H141 . 0.921 no
C14 H142 . 0.951 no
C14 H143 . 0.932 no
H111 H131 5_656 0.532 no

loop_
_geom_hbond_atom_site_label_D
_geom_hbond_site_symmetry_D
_geom_hbond_atom_site_label_H
_geom_hbond_atom_site_label_A
_geom_hbond_angle_DHA
_geom_hbond_distance_DH
_geom_hbond_distance_HA
_geom_hbond_distance_DA
_geom_hbond_publ_flag
C13 5_656 H111 O10 139 1.07 1.90 2.797(6) yes

loop_
_oxford_twin_element_scale_factors
0.626(8)
0.158(12)
0.216(10)
